data_2203026
loop_
_publ_author_name
'Dong-Dong Lin'
'Li Zhang'
'Duan-Jun Xu'

_publ_section_title
;
 Poly[disodium bis(\m-malonato)zincate(II) dihydrate]
;
_journal_issue 11
_journal_name_full 'Acta Crystallographica Section E'
_journal_page_first m1010
_journal_page_last m1012
_journal_paper_doi 10.1107/S1600536803022153
_journal_volume 59
_journal_year 2003
_chemical_formula_iupac 'Na2 [Zn(C3 H2 O4)2], 2H2 O'
_chemical_formula_moiety 'C6 H4 Na2 O8 Zn, 2H2 O'
_chemical_formula_sum 'C6 H8 Na2 O10 Zn'
_chemical_formula_weight 351.49
_chemical_name_systematic ?
_space_group_IT_number 61
_symmetry_cell_setting orthorhombic
_symmetry_space_group_name_Hall '-P 2ac 2ab'
_symmetry_space_group_name_H-M 'P b c a'
_atom_sites_solution_hydrogens geom
_atom_sites_solution_primary direct
_atom_sites_solution_secondary difmap
_audit_creation_method SHELXL-97
_cell_angle_alpha 90.00
_cell_angle_beta 90.00
_cell_angle_gamma 90.00
_cell_formula_units_Z 4
_cell_length_a 6.8359(10)
_cell_length_b 9.3875(13)
_cell_length_c 16.5518(14)
_cell_measurement_reflns_used 8742
_cell_measurement_temperature 295(2)
_cell_measurement_theta_max 24.5
_cell_measurement_theta_min 2.5
_cell_volume 1062.2(2)
_computing_cell_refinement PROCESS-AUTO
_computing_data_collection 'PROCESS-AUTO (Rigaku, 1998)'
_computing_data_reduction 'CrystalStructure (Rigaku/MSC and Rigaku, 2002)'
_computing_molecular_graphics 'ORTEP-3 for Windows (Farrugia, 1997)'
_computing_publication_material 'WinGX (Farrugia, 1999)'
_computing_structure_refinement 'SHELXL97 (Sheldrick, 1997)'
_computing_structure_solution 'SIR92 (Altomare et al., 1993)'
_diffrn_ambient_temperature 295(2)
_diffrn_detector_area_resol_mean 10.00
_diffrn_measured_fraction_theta_full 1.00
_diffrn_measured_fraction_theta_max 1.00
_diffrn_measurement_device_type 'Rigaku R-AXIS RAPID'
_diffrn_measurement_method \w
_diffrn_radiation_monochromator graphite
_diffrn_radiation_source 'fine-focus sealed tube'
_diffrn_radiation_type MoK\a
_diffrn_radiation_wavelength 0.71073
_diffrn_reflns_av_R_equivalents 0.021
_diffrn_reflns_av_sigmaI/netI 0.009
_diffrn_reflns_limit_h_max 8
_diffrn_reflns_limit_h_min -8
_diffrn_reflns_limit_k_max 12
_diffrn_reflns_limit_k_min -12
_diffrn_reflns_limit_l_max 21
_diffrn_reflns_limit_l_min -21
_diffrn_reflns_number 8878
_diffrn_reflns_theta_full 27.4
_diffrn_reflns_theta_max 27.4
_diffrn_reflns_theta_min 2.5
_diffrn_standards_decay_% 0
_diffrn_standards_interval_count 0
_diffrn_standards_interval_time 0
_diffrn_standards_number 0
_exptl_absorpt_coefficient_mu 2.44
_exptl_absorpt_correction_T_max 0.626
_exptl_absorpt_correction_T_min 0.530
_exptl_absorpt_correction_type multi-scan
_exptl_absorpt_process_details '(ABSCOR; Higashi, 1995)'
_exptl_crystal_colour colorless
_exptl_crystal_density_diffrn 2.198
_exptl_crystal_density_method 'not measured'
_exptl_crystal_description prism
_exptl_crystal_F_000 704
_exptl_crystal_size_max 0.26
_exptl_crystal_size_mid 0.20
_exptl_crystal_size_min 0.19
_refine_diff_density_max 0.30
_refine_diff_density_min -0.37
_refine_ls_extinction_method none
_refine_ls_goodness_of_fit_ref 1.17
_refine_ls_hydrogen_treatment constr
_refine_ls_matrix_type full
_refine_ls_number_parameters 88
_refine_ls_number_reflns 1206
_refine_ls_number_restraints 0
_refine_ls_restrained_S_all 1.17
_refine_ls_R_factor_all 0.026
_refine_ls_R_factor_gt 0.023
_refine_ls_shift/su_max 0.001
_refine_ls_shift/su_mean 0.000
_refine_ls_structure_factor_coef Fsqd
_refine_ls_weighting_details 'calc w = 1/[\s^2^(Fo^2^)+(0.026P)^2^+0.6078P] where P = (Fo^2^+2Fc^2^)/3'
_refine_ls_weighting_scheme calc
_refine_ls_wR_factor_gt 0.055
_refine_ls_wR_factor_ref 0.056
_reflns_number_gt 1089
_reflns_number_total 1206
_reflns_threshold_expression I>2\s(I)
_cod_data_source_file ya6178.cif
_cod_data_source_block I
_cod_database_code 2203026
_cod_database_fobs_code 2203026

loop_
_symmetry_equiv_pos_as_xyz
'x, y, z'
'x+1/2, -y+1/2, -z'
'-x, y+1/2, -z+1/2'
'-x+1/2, -y, z+1/2'
'-x, -y, -z'
'-x-1/2, y-1/2, z'
'x, -y-1/2, z-1/2'
'x-1/2, y, -z-1/2'

loop_
_atom_site_label
_atom_site_fract_x
_atom_site_fract_y
_atom_site_fract_z
_atom_site_U_iso_or_equiv
_atom_site_adp_type
_atom_site_calc_flag
_atom_site_refinement_flags
_atom_site_occupancy
_atom_site_disorder_assembly
_atom_site_disorder_group
_atom_site_type_symbol
Zn 0.5000 0.0000 0.0000 0.01881(10) Uani d S 1 . . Zn
Na 0.49869(10) -0.13327(8) 0.20158(4) 0.02557(17) Uani d . 1 . . Na
O1 0.61212(17) 0.06455(11) 0.10703(6) 0.0194(2) Uani d . 1 . . O
O2 0.7021(2) 0.22662(12) 0.19722(7) 0.0268(3) Uani d . 1 . . O
O3 0.56485(19) 0.19501(12) -0.05437(6) 0.0204(2) Uani d . 1 . . O
O4 0.71367(17) 0.40542(12) -0.04577(7) 0.0213(2) Uani d . 1 . . O
O5 0.7003(2) -0.00375(12) 0.29618(7) 0.0263(3) Uani d . 1 . . O
C1 0.6344(2) 0.19311(16) 0.12926(9) 0.0166(3) Uani d . 1 . . C
C2 0.5712(2) 0.31520(16) 0.07490(9) 0.0168(3) Uani d . 1 . . C
H2A 0.6296 0.4021 0.0955 0.020 Uiso calc R 1 . . H
H2B 0.4304 0.3254 0.0797 0.020 Uiso calc R 1 . . H
C3 0.6212(2) 0.30374(16) -0.01457(9) 0.0164(3) Uani d . 1 . . C
H5A 0.7172 0.0692 0.2637 0.050 Uiso d . 1 . . H
H5B 0.6926 0.0253 0.3455 0.050 Uiso d . 1 . . H

loop_
_atom_site_aniso_label
_atom_site_aniso_U_11
_atom_site_aniso_U_22
_atom_site_aniso_U_33
_atom_site_aniso_U_12
_atom_site_aniso_U_13
_atom_site_aniso_U_23
Zn 0.02894(17) 0.01336(15) 0.01414(15) -0.00364(10) -0.00306(10) 0.00003(8)
Na 0.0270(4) 0.0255(4) 0.0242(4) 0.0026(3) 0.0007(3) 0.0004(3)
O1 0.0270(6) 0.0135(5) 0.0175(5) 0.0007(5) -0.0036(4) -0.0013(4)
O2 0.0429(7) 0.0210(6) 0.0167(5) -0.0065(5) -0.0077(5) -0.0010(4)
O3 0.0291(6) 0.0156(5) 0.0165(5) -0.0040(5) -0.0004(5) -0.0006(4)
O4 0.0264(6) 0.0177(5) 0.0199(5) -0.0055(5) -0.0008(5) 0.0040(4)
O5 0.0382(7) 0.0233(6) 0.0174(6) 0.0017(5) -0.0013(5) 0.0000(4)
C1 0.0173(7) 0.0163(7) 0.0162(7) -0.0024(6) 0.0016(6) -0.0004(6)
C2 0.0214(7) 0.0130(7) 0.0160(7) -0.0014(6) 0.0005(6) -0.0016(5)
C3 0.0175(7) 0.0145(7) 0.0171(7) 0.0020(6) -0.0015(6) 0.0010(5)

loop_
_atom_type_symbol
_atom_type_description
_atom_type_scat_dispersion_real
_atom_type_scat_dispersion_imag
_atom_type_scat_source
C C 0.0033 0.0016 'International Tables Vol C Tables 4.2.6.8 and 6.1.1.4'
H H 0.0000 0.0000 'International Tables Vol C Tables 4.2.6.8 and 6.1.1.4'
Zn Zn 0.2839 1.4301 'International Tables Vol C Tables 4.2.6.8 and 6.1.1.4'
Na Na 0.0362 0.0249 'International Tables Vol C Tables 4.2.6.8 and 6.1.1.4'
O O 0.0106 0.0060 'International Tables Vol C Tables 4.2.6.8 and 6.1.1.4'

loop_
_geom_angle_atom_site_label_1
_geom_angle_atom_site_label_2
_geom_angle_atom_site_label_3
_geom_angle_site_symmetry_1
_geom_angle_site_symmetry_3
_geom_angle
O1 Zn O3 . . 91.97(4)
O1 Zn O4 . 6_755 94.73(4)
O3 Zn O4 . 6_755 90.91(4)
O5 Na O5 8_556 . 102.85(5)
O5 Na O2 8_556 6_755 177.90(6)
O5 Na O2 . 6_755 79.14(5)
O5 Na O2 8_556 3_645 77.88(5)
O5 Na O2 . 3_645 98.16(5)
O2 Na O2 6_755 3_645 101.21(5)
O5 Na O3 8_556 5_655 89.14(5)
O5 Na O3 . 5_655 146.51(5)
O2 Na O3 6_755 5_655 89.54(5)
O2 Na O3 3_645 5_655 115.01(5)
O5 Na O1 8_556 . 84.14(5)
O5 Na O1 . . 81.82(4)
O2 Na O1 6_755 . 96.89(5)
O2 Na O1 3_645 . 161.58(5)
O3 Na O1 5_655 . 68.26(4)
C1 O1 Zn . . 125.69(10)
C1 O1 Na . . 123.40(9)
Zn O1 Na . . 101.78(5)
C1 O2 Na . 6_765 118.14(11)
C1 O2 Na . 3_655 121.49(11)
Na O2 Na 6_765 3_655 98.93(5)
C3 O3 Zn . . 122.93(9)
C3 O3 Na . 5_655 136.87(9)
Zn O3 Na . 5_655 100.20(4)
C3 O4 Zn . 2 126.27(10)
Na O5 Na 8_656 . 104.04(5)
Na O5 H5A 8_656 . 107.2
Na O5 H5A . . 94.1
Na O5 H5B 8_656 . 101.5
Na O5 H5B . . 137.6
H5A O5 H5B . . 109.92
O2 C1 O1 . . 122.76(14)
O2 C1 C2 . . 116.48(13)
O1 C1 C2 . . 120.71(13)
C1 C2 C3 . . 117.26(13)
C1 C2 H2A . . 108.0
C3 C2 H2A . . 108.0
C1 C2 H2B . . 108.0
C3 C2 H2B . . 108.0
H2A C2 H2B . . 107.2
O4 C3 O3 . . 123.25(14)
O4 C3 C2 . . 117.33(13)
O3 C3 C2 . . 119.41(13)

loop_
_geom_bond_atom_site_label_1
_geom_bond_atom_site_label_2
_geom_bond_site_symmetry_2
_geom_bond_distance
_geom_bond_publ_flag
Zn O1 . 2.0230(10) y
Zn O3 . 2.0875(11) y
Zn O4 2_455 2.2789(12) y
Zn Na . 3.5634(7) ?
Na O1 . 2.5493(13) y
Na O2 3_645 2.5338(15) y
Na O2 6_755 2.4328(15) y
Na O3 5_655 2.5419(13) y
Na O5 . 2.4144(14) y
Na O5 8_556 2.3749(15) y
Na Na 8_556 3.7751(7) ?
O1 C1 . 1.2709(18) ?
O2 C1 . 1.2564(19) ?
O3 C3 . 1.2746(18) ?
O4 C3 . 1.2558(19) ?
O5 H5A . 0.878 ?
O5 H5B . 0.862 ?
C1 C2 . 1.520(2) ?
C2 C3 . 1.524(2) ?
C2 H2A . 0.9700 ?
C2 H2B . 0.9700 ?

loop_
_geom_hbond_atom_site_label_D
_geom_hbond_atom_site_label_H
_geom_hbond_atom_site_label_A
_geom_hbond_site_symmetry_A
_geom_hbond_distance_DH
_geom_hbond_distance_HA
_geom_hbond_distance_DA
_geom_hbond_angle_DHA
O5 H5A O2 . 0.88 1.85 2.7129(17) 169
O5 H5B O4 7_566 0.86 1.92 2.7756(17) 172
